data_7208865
loop_
_publ_author_name
'Jana, Partha Pratim'
'Lidin, Sven'

_publ_section_title
;
 Structures of NiCd6+\d (&#x2212;0.32 &#x2264; \d &#x2264; 0.35) -- a
 \g-brass related phase, and NiCd1+\d (0 &#x2264; \d &#x2264; 0.05) -- a
 Ti2Ni type phase in the nickel--cadmium system
;
_journal_issue 4
_journal_name_full CrystEngComm
_journal_page_first 745
_journal_paper_doi 10.1039/c2ce25982f
_journal_volume 15
_journal_year 2013
_chemical_formula_sum 'Cd83.144 Ni13.09'
_chemical_formula_weight 10114.5
_chemical_name_systematic ' ?'
_space_group_IT_number 216
_symmetry_cell_setting cubic
_symmetry_Int_Tables_number 216
_symmetry_space_group_name_Hall 'F -4 2 3'
_symmetry_space_group_name_H-M 'F -4 3 m'
_cell_angle_alpha 90
_cell_angle_beta 90
_cell_angle_gamma 90
_cell_formula_units_Z 4
_cell_length_a 19.7384
_cell_length_b 19.7384
_cell_length_c 19.7384
_cell_measurement_reflns_used 12533
_cell_measurement_temperature 293
_cell_measurement_theta_max 28.82
_cell_measurement_theta_min 2.91
_cell_volume 7690.168
_computing_cell_refinement
;
CrysAlisPro, Agilent Technologies,
Version 1.171.34.49 (release 20-01-2011 CrysAlis171 .NET)
(compiled Jan 20 2011,15:58:25)
;
_computing_data_collection
;
CrysAlisPro, Agilent Technologies,
Version 1.171.34.49 (release 20-01-2011 CrysAlis171 .NET)
(compiled Jan 20 2011,15:58:25)
;
_computing_data_reduction
;
CrysAlisPro, Agilent Technologies,
Version 1.171.34.49 (release 20-01-2011 CrysAlis171 .NET)
(compiled Jan 20 2011,15:58:25)
;
_diffrn_ambient_temperature 293
_diffrn_detector_area_resol_mean 16.1367
_diffrn_measured_fraction_theta_full 0.98
_diffrn_measured_fraction_theta_max 0.98
_diffrn_measurement_device 'four-cycle diffractometer'
_diffrn_measurement_device_type 'Xcalibur, Eos'
_diffrn_measurement_method '\w scans'
_diffrn_radiation_monochromator graphite
_diffrn_radiation_probe x-ray
_diffrn_radiation_source 'Enhance (Mo) X-ray Source'
_diffrn_radiation_wavelength 0.7107
_diffrn_reflns_av_R_equivalents 0.0272
_diffrn_reflns_av_sigmaI/netI 0.0079
_diffrn_reflns_limit_h_max 26
_diffrn_reflns_limit_h_min -25
_diffrn_reflns_limit_k_max 24
_diffrn_reflns_limit_k_min -26
_diffrn_reflns_limit_l_max 26
_diffrn_reflns_limit_l_min -26
_diffrn_reflns_number 25191
_diffrn_reflns_theta_full 28.89
_diffrn_reflns_theta_max 28.89
_diffrn_reflns_theta_min 2.92
_exptl_absorpt_coefficient_mu 25.513
_exptl_absorpt_correction_T_max 1
_exptl_absorpt_correction_T_min 0.401
_exptl_absorpt_correction_type multi-scan
_exptl_absorpt_process_details
;
CrysAlisPro, Agilent Technologies,
Version 1.171.34.49 (release 20-01-2011 CrysAlis171 .NET)
(compiled Jan 20 2011,15:58:25)
Empirical absorption correction using spherical harmonics,
implemented in SCALE3 ABSPACK scaling algorithm.
;
_exptl_crystal_density_diffrn 8.7332
_exptl_crystal_F_000 17430
_exptl_crystal_size_max 0.08
_exptl_crystal_size_mid 0.05
_exptl_crystal_size_min 0.03
_refine_diff_density_max 3.29
_refine_diff_density_min -1.59
_refine_ls_extinction_coef 70(70)
_refine_ls_extinction_method 'B-C type 1 Gaussian isotropic (Becker & Coppens, 1974)'
_refine_ls_goodness_of_fit_all 1.82
_refine_ls_goodness_of_fit_gt 1.83
_refine_ls_number_constraints 7
_refine_ls_number_parameters 88
_refine_ls_number_reflns 1031
_refine_ls_number_restraints 0
_refine_ls_R_factor_all 0.0353
_refine_ls_R_factor_gt 0.0344
_refine_ls_shift/su_max 0.0403
_refine_ls_shift/su_mean 0.0052
_refine_ls_structure_factor_coef Fsqd
_refine_ls_weighting_details w=1/(\s^2^(I)+0.0035999999I^2^)
_refine_ls_weighting_scheme sigma
_refine_ls_wR_factor_all 0.1210
_refine_ls_wR_factor_gt 0.1203
_reflns_number_gt 1004
_reflns_number_total 1031
_reflns_threshold_expression I>3\s(I)
_cod_data_source_file c2ce25982f.txt
_cod_data_source_block Ie
_cod_depositor_comments
;
The following automatic conversions were performed:

'_diffrn_radiation_probe' value 'X-ray' changed to 'x-ray' according
to /home/saulius/struct/CIF-dictionaries/cif_core.dic dictionary
named 'cif_core.dic' version 2.4.2 from 2011-04-26.

Automatic conversion script
Id: cif_fix_values 1891 2012-01-12 08:04:46Z andrius 
;
_cod_original_cell_volume 7690.167
_cod_original_sg_symbol_Hall 'F -4;2;3'
_cod_database_code 7208865

loop_
_symmetry_equiv_pos_site_id
_symmetry_equiv_pos_as_xyz
1 x,y,z
2 -x,-y,z
3 -x,y,-z
4 x,-y,-z
5 z,x,y
6 z,-x,-y
7 -z,-x,y
8 -z,x,-y
9 y,z,x
10 -y,z,-x
11 y,-z,-x
12 -y,-z,x
13 y,x,z
14 -y,-x,z
15 y,-x,-z
16 -y,x,-z
17 x,z,y
18 -x,z,-y
19 -x,-z,y
20 x,-z,-y
21 z,y,x
22 z,-y,-x
23 -z,y,-x
24 -z,-y,x
25 x,y+1/2,z+1/2
26 -x,-y+1/2,z+1/2
27 -x,y+1/2,-z+1/2
28 x,-y+1/2,-z+1/2
29 z,x+1/2,y+1/2
30 z,-x+1/2,-y+1/2
31 -z,-x+1/2,y+1/2
32 -z,x+1/2,-y+1/2
33 y,z+1/2,x+1/2
34 -y,z+1/2,-x+1/2
35 y,-z+1/2,-x+1/2
36 -y,-z+1/2,x+1/2
37 y,x+1/2,z+1/2
38 -y,-x+1/2,z+1/2
39 y,-x+1/2,-z+1/2
40 -y,x+1/2,-z+1/2
41 x,z+1/2,y+1/2
42 -x,z+1/2,-y+1/2
43 -x,-z+1/2,y+1/2
44 x,-z+1/2,-y+1/2
45 z,y+1/2,x+1/2
46 z,-y+1/2,-x+1/2
47 -z,y+1/2,-x+1/2
48 -z,-y+1/2,x+1/2
49 x+1/2,y,z+1/2
50 -x+1/2,-y,z+1/2
51 -x+1/2,y,-z+1/2
52 x+1/2,-y,-z+1/2
53 z+1/2,x,y+1/2
54 z+1/2,-x,-y+1/2
55 -z+1/2,-x,y+1/2
56 -z+1/2,x,-y+1/2
57 y+1/2,z,x+1/2
58 -y+1/2,z,-x+1/2
59 y+1/2,-z,-x+1/2
60 -y+1/2,-z,x+1/2
61 y+1/2,x,z+1/2
62 -y+1/2,-x,z+1/2
63 y+1/2,-x,-z+1/2
64 -y+1/2,x,-z+1/2
65 x+1/2,z,y+1/2
66 -x+1/2,z,-y+1/2
67 -x+1/2,-z,y+1/2
68 x+1/2,-z,-y+1/2
69 z+1/2,y,x+1/2
70 z+1/2,-y,-x+1/2
71 -z+1/2,y,-x+1/2
72 -z+1/2,-y,x+1/2
73 x+1/2,y+1/2,z
74 -x+1/2,-y+1/2,z
75 -x+1/2,y+1/2,-z
76 x+1/2,-y+1/2,-z
77 z+1/2,x+1/2,y
78 z+1/2,-x+1/2,-y
79 -z+1/2,-x+1/2,y
80 -z+1/2,x+1/2,-y
81 y+1/2,z+1/2,x
82 -y+1/2,z+1/2,-x
83 y+1/2,-z+1/2,-x
84 -y+1/2,-z+1/2,x
85 y+1/2,x+1/2,z
86 -y+1/2,-x+1/2,z
87 y+1/2,-x+1/2,-z
88 -y+1/2,x+1/2,-z
89 x+1/2,z+1/2,y
90 -x+1/2,z+1/2,-y
91 -x+1/2,-z+1/2,y
92 x+1/2,-z+1/2,-y
93 z+1/2,y+1/2,x
94 z+1/2,-y+1/2,-x
95 -z+1/2,y+1/2,-x
96 -z+1/2,-y+1/2,x

loop_
_atom_site_label
_atom_site_type_symbol
_atom_site_fract_x
_atom_site_fract_y
_atom_site_fract_z
_atom_site_adp_type
_atom_site_U_iso_or_equiv
_atom_site_symmetry_multiplicity
_atom_site_occupancy
_atom_site_calc_flag
Cd11 Cd 0.11334(8) 0 0 Uani 0.0232(4) 24 1 d
Ni12 Ni 0.09537(8) 0.09537(8) 0.09537(8) Uani 0.0085(3) 16 1 d
Cd13 Cd 0.14752(6) 0.14752(6) 0.97344(7) Uani 0.0307(3) 48 1 d
Ni20 Ni 0.25 0.25 0.25 Uani 0.0117(14) 4 0.68(2) d
Cd21 Cd 0.17364(7) 0.17364(7) 0.17364(7) Uani 0.0315(3) 16 1 d
Cd22 Cd 0.33025(5) 0.33025(5) 0.33025(5) Uani 0.0154(2) 16 1 d
Cd23 Cd 0.25 0.25 0.06573(11) Uani 0.0359(5) 24 1 d
Cd24 Cd 0.07373(5) 0.07373(5) 0.23088(6) Uani 0.0242(3) 48 1 d
Cd30 Cd 0.4834(6) 0.4834(6) 0.4834(6) Uani 0.046(4) 16 0.125(6) d
Cd31 Cd 0.3812(3) 0 0 Uani 0.0376(13) 24 0.840(14) d
Cd31a Cd 0.3387(7) 0 0 Uani 0.015(2) 24 0.204(13) d
Ni32 Ni 0.59373(10) 0.59373(10) 0.59373(10) Uani 0.0176(4) 16 1 d
Cd33 Cd 0.14754(5) 0.14754(5) 0.47747(6) Uani 0.0197(3) 48 1 d
Cd40 Cd 0.7246(7) 0.7246(7) 0.7246(7) Uiso 0.026(6) 16 0.098(8) d
Cd41 Cd 0.6832(4) 0.6832(4) 0.6832(4) Uiso 0.037(2) 16 0.449(18) d
Cd41a Cd 0.6999(5) 0.6999(5) 0.6999(5) Uiso 0.021(4) 16 0.222(18) d
Cd42 Cd 0.83600(9) 0.83600(9) 0.83600(9) Uani 0.0196(5) 16 0.28(2) d
Ni42 Ni 0.83600(9) 0.83600(9) 0.83600(9) Uani 0.0196(5) 16 0.72(2) d
Cd43 Cd 0.75 0.75 0.57650(13) Uani 0.0318(6) 24 0.75(2) d
Ni43 Ni 0.75 0.75 0.57650(13) Uani 0.0318(6) 24 0.25(2) d
Cd44 Cd 0.4182(18) 0.4182(18) 0.7334(8) Uani 0.026(2) 48 0.54(12) d
Cd44a Cd 0.402(2) 0.402(2) 0.7238(18) Uani 0.028(3) 48 0.44(13) d

loop_
_atom_site_aniso_label
_atom_site_aniso_type_symbol
_atom_site_aniso_U_11
_atom_site_aniso_U_22
_atom_site_aniso_U_33
_atom_site_aniso_U_12
_atom_site_aniso_U_13
_atom_site_aniso_U_23
Cd11 Cd 0.0297(9) 0.0199(5) 0.0199(5) 0 0 -0.0115(6)
Ni12 Ni 0.0085(6) 0.0085(6) 0.0085(6) 0.0006(6) 0.0006(6) 0.0006(6)
Cd13 Cd 0.0292(5) 0.0292(5) 0.0338(7) 0.0108(5) 0.0161(4) 0.0161(4)
Ni20 Ni 0.012(2) 0.012(2) 0.012(2) 0 0 0
Cd21 Cd 0.0315(6) 0.0315(6) 0.0315(6) -0.0063(5) -0.0063(5) -0.0063(5)
Cd22 Cd 0.0154(4) 0.0154(4) 0.0154(4) -0.0005(4) -0.0005(4) -0.0005(4)
Cd23 Cd 0.0368(7) 0.0368(7) 0.0343(10) 0.0220(9) 0 0
Cd24 Cd 0.0303(4) 0.0303(4) 0.0121(5) 0.0025(5) -0.0018(3) -0.0018(3)
Cd30 Cd 0.046(6) 0.046(6) 0.046(6) -0.004(4) -0.004(4) -0.004(4)
Cd31 Cd 0.070(4) 0.0214(8) 0.0214(8) 0 0 0.0054(9)
Cd31a Cd 0.017(6) 0.015(3) 0.015(3) 0 0 0.000(3)
Ni32 Ni 0.0176(7) 0.0176(7) 0.0176(7) 0.0057(8) 0.0057(8) 0.0057(8)
Cd33 Cd 0.0205(4) 0.0205(4) 0.0180(5) 0.0038(4) 0.0057(3) 0.0057(3)
Cd42 Cd 0.0196(10) 0.0196(10) 0.0196(10) 0.0030(6) 0.0030(6) 0.0030(6)
Ni42 Ni 0.0196(10) 0.0196(10) 0.0196(10) 0.0030(6) 0.0030(6) 0.0030(6)
Cd43 Cd 0.0287(8) 0.0287(8) 0.0380(12) 0.0064(9) 0 0
Ni43 Ni 0.0287(8) 0.0287(8) 0.0380(12) 0.0064(9) 0 0
Cd44 Cd 0.035(5) 0.035(5) 0.0081(17) 0.019(4) -0.001(3) -0.001(3)
Cd44a Cd 0.037(6) 0.037(6) 0.009(5) 0.015(6) 0.006(4) 0.006(4)

loop_
_atom_type_symbol
_atom_type_scat_dispersion_real
_atom_type_scat_dispersion_imag
_atom_type_scat_source
Cd -0.8075 1.1124 'International Tables Vol C tables 4.2.6.8 and 6.1.1.1'
Ni 0.3393 1.2024 'International Tables Vol C tables 4.2.6.8 and 6.1.1.1'
